data_4082089
loop_
_publ_author_name
'Hong, Jianquan'
'Zhang, Lixin'
'Wang, Kai'
'Chen, Zhenxia'
'Wu, Limin'
'Zhou, Xigeng'

_publ_section_title
;
 Synthesis, Structural Characterization, and Reactivity of Mono(amidinate)
 Rare-Earth-Metal Bis(aminobenzyl) Complexes
;
_journal_issue 24
_journal_name_full Organometallics
_journal_page_first 7312
_journal_paper_doi 10.1021/om400787j
_journal_volume 32
_journal_year 2013
_chemical_formula_sum 'C66 H86 Li2 N4 O'
_chemical_formula_weight 965.27
_chemical_name_systematic
; 
 ? 
;
_space_group_IT_number 14
_symmetry_cell_setting monoclinic
_symmetry_space_group_name_Hall '-P 2ybc'
_symmetry_space_group_name_H-M 'P 1 21/c 1'
_atom_sites_solution_hydrogens geom
_atom_sites_solution_primary direct
_atom_sites_solution_secondary difmap
_audit_creation_method SHELXL-97
_cell_angle_alpha 90.00
_cell_angle_beta 103.597(6)
_cell_angle_gamma 90.00
_cell_formula_units_Z 4
_cell_length_a 13.507(5)
_cell_length_b 22.736(9)
_cell_length_c 21.868(8)
_cell_measurement_reflns_used 932
_cell_measurement_temperature 293(2)
_cell_measurement_theta_max 24.26
_cell_measurement_theta_min 2.81
_cell_volume 6527(4)
_computing_cell_refinement 'Bruker SMART'
_computing_data_collection 'Bruker SMART'
_computing_data_reduction 'Bruker SAINT'
_computing_molecular_graphics 'Bruker SHELXTL'
_computing_publication_material 'Bruker SHELXTL'
_computing_structure_refinement 'SHELXL-97 (Sheldrick, 1997)'
_computing_structure_solution 'SHELXS-97 (Sheldrick, 1990)'
_diffrn_ambient_temperature 293(2)
_diffrn_measured_fraction_theta_full 0.998
_diffrn_measured_fraction_theta_max 0.998
_diffrn_measurement_device_type 'CCD area detector'
_diffrn_measurement_method 'phi and omega scans'
_diffrn_radiation_monochromator graphite
_diffrn_radiation_source 'fine-focus sealed tube'
_diffrn_radiation_type MoK\a
_diffrn_radiation_wavelength 0.71073
_diffrn_reflns_av_R_equivalents 0.0663
_diffrn_reflns_av_sigmaI/netI 0.1101
_diffrn_reflns_limit_h_max 16
_diffrn_reflns_limit_h_min -11
_diffrn_reflns_limit_k_max 27
_diffrn_reflns_limit_k_min -23
_diffrn_reflns_limit_l_max 26
_diffrn_reflns_limit_l_min -26
_diffrn_reflns_number 26877
_diffrn_reflns_theta_full 25.10
_diffrn_reflns_theta_max 25.10
_diffrn_reflns_theta_min 1.31
_exptl_absorpt_coefficient_mu 0.057
_exptl_absorpt_correction_T_max 0.9943
_exptl_absorpt_correction_T_min 0.9804
_exptl_absorpt_correction_type multi-scan
_exptl_absorpt_process_details sadabs
_exptl_crystal_colour pale-yellow
_exptl_crystal_density_diffrn 0.982
_exptl_crystal_density_method 'not measured'
_exptl_crystal_description sheet
_exptl_crystal_F_000 2096
_exptl_crystal_size_max 0.35
_exptl_crystal_size_mid 0.20
_exptl_crystal_size_min 0.10
_platon_squeeze_details
;
;
_refine_diff_density_max 0.232
_refine_diff_density_min -0.195
_refine_diff_density_rms 0.034
_refine_ls_extinction_method none
_refine_ls_goodness_of_fit_ref 1.005
_refine_ls_hydrogen_treatment constr
_refine_ls_matrix_type full
_refine_ls_number_parameters 653
_refine_ls_number_reflns 11597
_refine_ls_number_restraints 18
_refine_ls_restrained_S_all 1.041
_refine_ls_R_factor_all 0.1703
_refine_ls_R_factor_gt 0.0649
_refine_ls_shift/su_max 0.000
_refine_ls_shift/su_mean 0.000
_refine_ls_structure_factor_coef Fsqd
_refine_ls_weighting_details 'calc w=1/[\s\^2\^(Fo\^2\^)+(0.0205P)\^2\^+1.0747P] where P=(Fo\^2\^+2Fc\^2\^)/3'
_refine_ls_weighting_scheme calc
_refine_ls_wR_factor_gt 0.1121
_refine_ls_wR_factor_ref 0.1270
_reflns_number_gt 3920
_reflns_number_total 11597
_reflns_threshold_expression >2sigma(I)
_cod_data_source_file om400787j_si_003.cif
_cod_data_source_block complex_1d
_cod_depositor_comments
;
The following automatic conversions were performed:

'_symmetry_cell_setting' value 'Monoclinic' changed to 'monoclinic'
according to /home/saulius/struct/CIF-dictionaries/cif_core.dic
dictionary named 'cif_core.dic' version 2.4.2 from 2011-04-26.

Automatic conversion script
Id: cif_fix_values 1891 2012-01-12 08:04:46Z andrius 
;
_cod_original_sg_symbol_H-M P2(1)/c
_cod_database_code 4082089

loop_
_symmetry_equiv_pos_as_xyz
'x, y, z'
'-x, y+1/2, -z+1/2'
'-x, -y, -z'
'x, -y-1/2, z-1/2'

loop_
_atom_site_label
_atom_site_type_symbol
_atom_site_fract_x
_atom_site_fract_y
_atom_site_fract_z
_atom_site_U_iso_or_equiv
_atom_site_adp_type
_atom_site_occupancy
_atom_site_symmetry_multiplicity
_atom_site_calc_flag
_atom_site_refinement_flags
Li1 Li 0.1371(4) 0.7128(2) 0.2835(2) 0.0681(16) Uani 1 1 d .
Li2 Li 0.4914(4) 0.7888(3) 0.3749(3) 0.0872(19) Uani 1 1 d .
N1 N 0.07713(19) 0.63180(13) 0.26888(13) 0.0644(8) Uani 1 1 d .
N2 N 0.02407(18) 0.70817(13) 0.20235(12) 0.0637(8) Uani 1 1 d .
N3 N 0.27434(17) 0.74248(11) 0.32886(10) 0.0514(7) Uani 1 1 d .
N4 N 0.36229(18) 0.82972(11) 0.36191(11) 0.0560(7) Uani 1 1 d .
O1 O 0.61894(19) 0.81697(14) 0.41312(13) 0.1153(10) Uani 1 1 d .
C1 C 0.0273(2) 0.65026(17) 0.21269(18) 0.0603(9) Uani 1 1 d .
C2 C -0.0171(2) 0.60847(15) 0.15877(17) 0.0611(9) Uani 1 1 d .
C3 C -0.0816(2) 0.56256(16) 0.16401(17) 0.0754(11) Uani 1 1 d .
H3A H -0.1036 0.5577 0.2009 0.091 Uiso 1 1 calc R
C4 C -0.1137(3) 0.52353(17) 0.1144(2) 0.0878(12) Uani 1 1 d .
H4A H -0.1569 0.4926 0.1183 0.105 Uiso 1 1 calc R
C5 C -0.0823(3) 0.53020(18) 0.0601(2) 0.0909(14) Uani 1 1 d .
H5A H -0.1040 0.5040 0.0270 0.109 Uiso 1 1 calc R
C6 C -0.0190(3) 0.57545(19) 0.05458(17) 0.0852(12) Uani 1 1 d .
H6A H 0.0030 0.5796 0.0176 0.102 Uiso 1 1 calc R
C7 C 0.0134(2) 0.61535(16) 0.10286(18) 0.0718(10) Uani 1 1 d .
H7A H 0.0553 0.6466 0.0979 0.086 Uiso 1 1 calc R
C8 C 0.0859(3) 0.57228(19) 0.28802(17) 0.0727(10) Uani 1 1 d .
C9 C 0.1554(3) 0.53352(19) 0.27231(18) 0.0761(11) Uani 1 1 d .
C10 C 0.1673(4) 0.4777(2) 0.2989(2) 0.1131(16) Uani 1 1 d .
H10A H 0.2152 0.4524 0.2889 0.136 Uiso 1 1 calc R
C11 C 0.1116(5) 0.4591(3) 0.3388(3) 0.140(2) Uani 1 1 d .
H11A H 0.1196 0.4213 0.3555 0.168 Uiso 1 1 calc R
C12 C 0.0425(5) 0.4975(3) 0.3543(2) 0.134(2) Uani 1 1 d .
H12A H 0.0044 0.4848 0.3821 0.161 Uiso 1 1 calc R
C13 C 0.0268(4) 0.5545(2) 0.3304(2) 0.1003(14) Uani 1 1 d .
C14 C 0.2230(3) 0.55091(16) 0.22957(19) 0.0858(12) Uani 1 1 d .
H14A H 0.2005 0.5899 0.2128 0.103 Uiso 1 1 calc R
C15 C 0.2139(3) 0.50926(17) 0.17193(18) 0.1116(14) Uani 1 1 d .
H15A H 0.1439 0.5065 0.1495 0.167 Uiso 1 1 calc R
H15B H 0.2387 0.4709 0.1863 0.167 Uiso 1 1 calc R
H15C H 0.2537 0.5247 0.1445 0.167 Uiso 1 1 calc R
C16 C 0.3352(3) 0.55719(16) 0.26590(18) 0.1129(14) Uani 1 1 d .
H16A H 0.3392 0.5833 0.3009 0.169 Uiso 1 1 calc R
H16B H 0.3745 0.5729 0.2384 0.169 Uiso 1 1 calc R
H16C H 0.3615 0.5193 0.2810 0.169 Uiso 1 1 calc R
C17 C -0.0491(4) 0.5967(2) 0.3493(2) 0.1280(17) Uani 1 1 d .
H17A H -0.0573 0.6298 0.3197 0.154 Uiso 1 1 calc R
C18 C -0.1539(4) 0.5703(3) 0.3424(3) 0.226(3) Uani 1 1 d .
H18A H -0.1988 0.5992 0.3532 0.338 Uiso 1 1 calc R
H18B H -0.1496 0.5370 0.3699 0.338 Uiso 1 1 calc R
H18C H -0.1799 0.5579 0.2996 0.338 Uiso 1 1 calc R
C19 C -0.0095(4) 0.6217(3) 0.4123(3) 0.258(4) Uani 1 1 d .
H19A H -0.0577 0.6495 0.4214 0.387 Uiso 1 1 calc R
H19B H 0.0540 0.6413 0.4137 0.387 Uiso 1 1 calc R
H19C H 0.0010 0.5908 0.4430 0.387 Uiso 1 1 calc R
C20 C -0.0488(3) 0.73684(16) 0.15500(18) 0.0693(10) Uani 1 1 d .
C21 C -0.1549(3) 0.73300(18) 0.1545(2) 0.0839(12) Uani 1 1 d .
C22 C -0.2218(4) 0.7668(2) 0.1110(3) 0.1251(19) Uani 1 1 d .
H22A H -0.2912 0.7640 0.1092 0.150 Uiso 1 1 calc R
C23 C -0.1903(5) 0.8042(2) 0.0706(3) 0.135(2) Uani 1 1 d .
H23A H -0.2373 0.8278 0.0435 0.162 Uiso 1 1 calc R
C24 C -0.0888(4) 0.80693(18) 0.0701(2) 0.1091(15) Uani 1 1 d .
H24A H -0.0674 0.8311 0.0414 0.131 Uiso 1 1 calc R
C25 C -0.0186(3) 0.77380(17) 0.11220(19) 0.0779(11) Uani 1 1 d .
C26 C -0.1931(3) 0.69787(19) 0.2033(2) 0.0983(13) Uani 1 1 d .
H26A H -0.1387 0.6707 0.2233 0.118 Uiso 1 1 calc R
C27 C -0.2872(3) 0.6610(2) 0.1749(2) 0.1423(18) Uani 1 1 d .
H27A H -0.2722 0.6349 0.1438 0.213 Uiso 1 1 calc R
H27B H -0.3424 0.6865 0.1556 0.213 Uiso 1 1 calc R
H27C H -0.3063 0.6385 0.2074 0.213 Uiso 1 1 calc R
C28 C -0.2137(3) 0.7388(2) 0.2548(2) 0.158(2) Uani 1 1 d .
H28A H -0.1530 0.7604 0.2732 0.237 Uiso 1 1 calc R
H28B H -0.2337 0.7158 0.2867 0.237 Uiso 1 1 calc R
H28C H -0.2674 0.7657 0.2367 0.237 Uiso 1 1 calc R
C29 C 0.0915(3) 0.77976(18) 0.11136(18) 0.0892(12) Uani 1 1 d .
H29A H 0.1284 0.7485 0.1382 0.107 Uiso 1 1 calc R
C30 C 0.1104(3) 0.77084(19) 0.04560(19) 0.1296(16) Uani 1 1 d .
H30A H 0.0827 0.7336 0.0291 0.194 Uiso 1 1 calc R
H30B H 0.1823 0.7714 0.0481 0.194 Uiso 1 1 calc R
H30C H 0.0779 0.8018 0.0183 0.194 Uiso 1 1 calc R
C31 C 0.1366(3) 0.8379(2) 0.1388(2) 0.1533(19) Uani 1 1 d .
H31A H 0.1245 0.8429 0.1801 0.230 Uiso 1 1 calc R
H31B H 0.1051 0.8695 0.1122 0.230 Uiso 1 1 calc R
H31C H 0.2086 0.8380 0.1416 0.230 Uiso 1 1 calc R
C32 C 0.2769(2) 0.79904(14) 0.34482(13) 0.0474(8) Uani 1 1 d .
C33 C 0.1742(2) 0.82412(14) 0.34202(14) 0.0518(8) Uani 1 1 d .
C34 C 0.1093(3) 0.79497(16) 0.37178(15) 0.0730(10) Uani 1 1 d .
H34 H 0.1314 0.7607 0.3941 0.088 Uiso 1 1 calc R
C35 C 0.0125(3) 0.8154(2) 0.36924(19) 0.0988(14) Uani 1 1 d .
H35A H -0.0298 0.7953 0.3901 0.119 Uiso 1 1 calc R
C36 C -0.0211(3) 0.8651(2) 0.3362(2) 0.1140(17) Uani 1 1 d .
H36A H -0.0867 0.8788 0.3339 0.137 Uiso 1 1 calc R
C37 C 0.0413(3) 0.89473(18) 0.3065(2) 0.1078(15) Uani 1 1 d .
H37A H 0.0180 0.9290 0.2845 0.129 Uiso 1 1 calc R
C38 C 0.1394(3) 0.87485(15) 0.30843(16) 0.0765(11) Uani 1 1 d .
H38A H 0.1811 0.8953 0.2875 0.092 Uiso 1 1 calc R
C39 C 0.3719(2) 0.71523(13) 0.33824(15) 0.0526(8) Uani 1 1 d .
C40 C 0.4265(3) 0.71526(14) 0.29087(16) 0.0630(9) Uani 1 1 d .
C41 C 0.5214(3) 0.68675(17) 0.3025(2) 0.0856(12) Uani 1 1 d .
H41A H 0.5586 0.6869 0.2717 0.103 Uiso 1 1 calc R
C42 C 0.5599(3) 0.65886(18) 0.3581(2) 0.1009(14) Uani 1 1 d .
H42A H 0.6224 0.6397 0.3646 0.121 Uiso 1 1 calc R
C43 C 0.5068(3) 0.65887(15) 0.40443(19) 0.0863(12) Uani 1 1 d .
H43A H 0.5343 0.6396 0.4421 0.104 Uiso 1 1 calc R
C44 C 0.4136(2) 0.68661(14) 0.39671(16) 0.0627(9) Uani 1 1 d .
C45 C 0.3811(2) 0.74369(16) 0.22820(16) 0.0719(10) Uani 1 1 d .
H45A H 0.3333 0.7741 0.2348 0.086 Uiso 1 1 calc R
C46 C 0.3214(3) 0.69819(17) 0.18290(16) 0.1037(13) Uani 1 1 d .
H46A H 0.2714 0.6800 0.2015 0.156 Uiso 1 1 calc R
H46B H 0.3672 0.6687 0.1743 0.156 Uiso 1 1 calc R
H46C H 0.2880 0.7172 0.1443 0.156 Uiso 1 1 calc R
C47 C 0.4602(3) 0.77279(18) 0.19758(17) 0.1190(15) Uani 1 1 d .
H47A H 0.4979 0.8017 0.2257 0.179 Uiso 1 1 calc R
H47B H 0.4261 0.7914 0.1590 0.179 Uiso 1 1 calc R
H47C H 0.5061 0.7434 0.1889 0.179 Uiso 1 1 calc R
C48 C 0.3556(3) 0.68386(16) 0.44728(16) 0.0761(10) Uani 1 1 d .
H48A H 0.3148 0.7199 0.4439 0.091 Uiso 1 1 calc R
C49 C 0.2811(3) 0.63222(17) 0.43517(18) 0.1166(15) Uani 1 1 d .
H49A H 0.2395 0.6348 0.3931 0.175 Uiso 1 1 calc R
H49B H 0.2386 0.6335 0.4647 0.175 Uiso 1 1 calc R
H49C H 0.3185 0.5959 0.4401 0.175 Uiso 1 1 calc R
C50 C 0.4209(3) 0.68126(18) 0.51438(17) 0.1263(16) Uani 1 1 d .
H50A H 0.4659 0.7145 0.5219 0.189 Uiso 1 1 calc R
H50B H 0.4602 0.6457 0.5200 0.189 Uiso 1 1 calc R
H50C H 0.3777 0.6820 0.5435 0.189 Uiso 1 1 calc R
C51 C 0.3634(2) 0.88998(15) 0.38090(17) 0.0589(9) Uani 1 1 d .
C52 C 0.3880(2) 0.93310(17) 0.3400(2) 0.0793(11) Uani 1 1 d .
C53 C 0.4028(3) 0.99032(19) 0.3614(2) 0.0944(13) Uani 1 1 d .
H53A H 0.4194 1.0187 0.3349 0.113 Uiso 1 1 calc R
C54 C 0.3939(3) 1.00695(19) 0.4199(3) 0.1030(15) Uani 1 1 d .
H54A H 0.4049 1.0458 0.4331 0.124 Uiso 1 1 calc R
C55 C 0.3683(3) 0.96512(18) 0.45872(19) 0.0842(12) Uani 1 1 d .
H55A H 0.3608 0.9762 0.4983 0.101 Uiso 1 1 calc R
C56 C 0.3533(2) 0.90644(16) 0.44050(18) 0.0649(10) Uani 1 1 d .
C57 C 0.3982(3) 0.91775(19) 0.2730(2) 0.1050(13) Uani 1 1 d .
H57A H 0.3738 0.8774 0.2637 0.126 Uiso 1 1 calc R
C58 C 0.3384(4) 0.9572(2) 0.2220(2) 0.177(2) Uani 1 1 d .
H58A H 0.2672 0.9547 0.2215 0.266 Uiso 1 1 calc R
H58B H 0.3487 0.9449 0.1819 0.266 Uiso 1 1 calc R
H58C H 0.3611 0.9971 0.2300 0.266 Uiso 1 1 calc R
C59 C 0.5138(4) 0.9190(2) 0.2737(2) 0.1625(19) Uiso 1 1 d .
H59A H 0.5500 0.8929 0.3057 0.244 Uiso 1 1 calc R
H59B H 0.5394 0.9583 0.2823 0.244 Uiso 1 1 calc R
H59C H 0.5231 0.9067 0.2334 0.244 Uiso 1 1 calc R
C60 C 0.3286(3) 0.86259(16) 0.48657(16) 0.0738(10) Uani 1 1 d .
H60A H 0.3105 0.8255 0.4638 0.089 Uiso 1 1 calc R
C61 C 0.4208(3) 0.85027(18) 0.54060(17) 0.1226(15) Uani 1 1 d .
H61A H 0.4776 0.8388 0.5238 0.184 Uiso 1 1 calc R
H61B H 0.4048 0.8192 0.5664 0.184 Uiso 1 1 calc R
H61C H 0.4381 0.8852 0.5656 0.184 Uiso 1 1 calc R
C62 C 0.2370(3) 0.88106(18) 0.51220(19) 0.1213(15) Uani 1 1 d .
H62A H 0.1794 0.8879 0.4778 0.182 Uiso 1 1 calc R
H62B H 0.2531 0.9165 0.5363 0.182 Uiso 1 1 calc R
H62C H 0.2212 0.8504 0.5385 0.182 Uiso 1 1 calc R
C63 C 0.6330(4) 0.8696(3) 0.4460(3) 0.198(3) Uani 1 1 d U
H63A H 0.6110 0.9019 0.4170 0.237 Uiso 1 1 calc R
H63B H 0.5915 0.8698 0.4767 0.237 Uiso 1 1 calc R
C64 C 0.7299(5) 0.8772(3) 0.4751(3) 0.229(3) Uani 1 1 d U
H64A H 0.7364 0.8775 0.5203 0.275 Uiso 1 1 calc R
H64B H 0.7533 0.9149 0.4632 0.275 Uiso 1 1 calc R
C65 C 0.7908(4) 0.8321(3) 0.4596(3) 0.182(3) Uani 1 1 d .
H65A H 0.8272 0.8114 0.4969 0.218 Uiso 1 1 calc R
H65B H 0.8395 0.8476 0.4375 0.218 Uiso 1 1 calc R
C66 C 0.7163(4) 0.7931(2) 0.4184(3) 0.181(2) Uani 1 1 d U
H66A H 0.7312 0.7904 0.3772 0.218 Uiso 1 1 calc R
H66B H 0.7197 0.7539 0.4364 0.218 Uiso 1 1 calc R

loop_
_atom_site_aniso_label
_atom_site_aniso_U_11
_atom_site_aniso_U_22
_atom_site_aniso_U_33
_atom_site_aniso_U_23
_atom_site_aniso_U_13
_atom_site_aniso_U_12
Li1 0.058(3) 0.076(4) 0.068(4) -0.016(3) 0.012(3) -0.010(3)
Li2 0.061(4) 0.087(5) 0.108(5) -0.012(4) 0.009(3) -0.005(3)
N1 0.0645(19) 0.066(2) 0.058(2) -0.0011(17) 0.0064(15) -0.0058(16)
N2 0.0554(18) 0.058(2) 0.077(2) -0.0098(17) 0.0135(15) -0.0005(15)
N3 0.0464(17) 0.0446(17) 0.0618(18) -0.0073(14) 0.0099(13) 0.0020(13)
N4 0.0507(17) 0.0474(18) 0.0692(19) -0.0021(15) 0.0126(13) -0.0069(14)
O1 0.0562(18) 0.118(2) 0.161(3) -0.050(2) 0.0039(16) -0.0050(17)
C1 0.044(2) 0.070(3) 0.073(3) -0.012(2) 0.0257(19) -0.0056(19)
C2 0.046(2) 0.066(3) 0.068(3) -0.014(2) 0.0062(19) 0.0006(19)
C3 0.065(2) 0.073(3) 0.081(3) -0.013(2) 0.004(2) -0.011(2)
C4 0.075(3) 0.072(3) 0.101(4) -0.015(3) -0.011(3) -0.011(2)
C5 0.090(3) 0.074(3) 0.089(4) -0.028(3) -0.018(3) 0.004(2)
C6 0.085(3) 0.094(3) 0.072(3) -0.027(3) 0.010(2) 0.011(2)
C7 0.062(2) 0.077(3) 0.074(3) -0.015(2) 0.011(2) 0.0042(19)
C8 0.066(3) 0.077(3) 0.066(3) -0.001(2) -0.002(2) -0.014(2)
C9 0.075(3) 0.063(3) 0.080(3) 0.007(2) -0.002(2) -0.006(2)
C10 0.141(5) 0.077(4) 0.104(4) 0.017(3) -0.006(3) -0.009(3)
C11 0.195(7) 0.090(5) 0.116(5) 0.030(4) -0.004(4) -0.028(4)
C12 0.185(7) 0.119(5) 0.097(4) 0.014(4) 0.031(4) -0.059(4)
C13 0.110(4) 0.103(4) 0.085(3) -0.001(3) 0.016(3) -0.044(3)
C14 0.074(3) 0.062(3) 0.112(3) -0.007(3) 0.003(3) 0.010(2)
C15 0.111(3) 0.098(3) 0.120(4) -0.016(3) 0.014(3) 0.013(3)
C16 0.081(3) 0.102(3) 0.148(4) -0.022(3) 0.010(3) 0.007(2)
C17 0.134(5) 0.142(5) 0.130(4) -0.009(4) 0.073(4) -0.032(4)
C18 0.132(5) 0.301(8) 0.266(7) -0.055(6) 0.091(5) -0.074(5)
C19 0.174(6) 0.397(11) 0.198(6) -0.197(7) 0.033(5) -0.033(6)
C20 0.066(3) 0.068(3) 0.070(3) -0.015(2) 0.007(2) 0.017(2)
C21 0.061(3) 0.089(3) 0.097(3) -0.022(3) 0.008(3) 0.017(3)
C22 0.070(3) 0.128(5) 0.159(6) -0.027(4) -0.008(4) 0.028(3)
C23 0.119(5) 0.116(5) 0.145(5) 0.002(4) -0.020(4) 0.042(4)
C24 0.112(4) 0.100(4) 0.103(4) 0.004(3) -0.001(3) 0.023(3)
C25 0.080(3) 0.074(3) 0.073(3) -0.002(2) 0.003(2) 0.013(2)
C26 0.062(3) 0.123(4) 0.114(4) -0.034(3) 0.029(3) -0.005(3)
C27 0.079(3) 0.175(5) 0.173(5) -0.046(4) 0.029(3) -0.029(3)
C28 0.134(4) 0.190(5) 0.162(5) -0.093(4) 0.058(3) -0.038(4)
C29 0.103(3) 0.087(3) 0.077(3) 0.021(2) 0.020(2) 0.005(3)
C30 0.142(4) 0.150(4) 0.103(4) 0.024(3) 0.040(3) 0.020(3)
C31 0.146(4) 0.140(5) 0.180(5) -0.050(4) 0.051(4) -0.043(4)
C32 0.046(2) 0.054(2) 0.0418(19) 0.0051(16) 0.0081(15) 0.0009(18)
C33 0.043(2) 0.054(2) 0.056(2) -0.0067(18) 0.0068(16) 0.0012(18)
C34 0.057(2) 0.083(3) 0.084(3) -0.003(2) 0.026(2) 0.008(2)
C35 0.061(3) 0.112(4) 0.132(4) -0.014(3) 0.039(2) 0.009(3)
C36 0.047(3) 0.107(4) 0.182(5) -0.035(4) 0.015(3) 0.015(3)
C37 0.068(3) 0.069(3) 0.167(4) -0.005(3) -0.011(3) 0.018(3)
C38 0.060(3) 0.066(3) 0.095(3) -0.001(2) 0.000(2) 0.009(2)
C39 0.050(2) 0.047(2) 0.061(2) -0.0075(18) 0.0129(18) -0.0033(17)
C40 0.056(2) 0.069(3) 0.066(3) -0.010(2) 0.017(2) -0.0031(19)
C41 0.057(3) 0.107(3) 0.099(3) -0.005(3) 0.032(2) 0.016(2)
C42 0.070(3) 0.108(4) 0.122(4) 0.006(3) 0.016(3) 0.033(2)
C43 0.080(3) 0.081(3) 0.091(3) 0.005(2) 0.005(2) 0.026(2)
C44 0.058(2) 0.060(2) 0.069(3) 0.000(2) 0.012(2) 0.0116(18)
C45 0.064(2) 0.091(3) 0.065(3) -0.005(2) 0.024(2) 0.003(2)
C46 0.107(3) 0.135(4) 0.065(3) -0.011(3) 0.014(2) 0.009(3)
C47 0.111(3) 0.157(4) 0.100(3) 0.018(3) 0.048(3) -0.006(3)
C48 0.087(3) 0.072(3) 0.070(3) 0.008(2) 0.021(2) 0.020(2)
C49 0.132(4) 0.106(4) 0.126(4) 0.005(3) 0.058(3) -0.017(3)
C50 0.153(4) 0.150(4) 0.067(3) 0.008(3) 0.007(3) 0.029(3)
C51 0.057(2) 0.045(2) 0.072(3) 0.002(2) 0.0092(19) -0.0075(17)
C52 0.072(3) 0.054(3) 0.105(4) 0.003(3) 0.007(2) -0.014(2)
C53 0.102(3) 0.060(3) 0.115(4) 0.015(3) 0.014(3) -0.019(2)
C54 0.100(3) 0.057(3) 0.136(4) -0.008(3) -0.004(3) -0.010(2)
C55 0.085(3) 0.063(3) 0.095(3) -0.017(3) 0.002(2) -0.003(2)
C56 0.060(2) 0.052(3) 0.076(3) -0.006(2) 0.001(2) -0.0030(18)
C57 0.111(4) 0.097(3) 0.114(4) 0.000(3) 0.040(3) -0.030(3)
C58 0.249(6) 0.164(5) 0.104(4) 0.071(4) 0.011(4) -0.016(4)
C60 0.081(3) 0.069(3) 0.069(3) -0.007(2) 0.011(2) 0.005(2)
C61 0.114(3) 0.151(4) 0.093(3) 0.039(3) 0.005(3) 0.003(3)
C62 0.125(4) 0.118(4) 0.137(4) -0.010(3) 0.063(3) 0.004(3)
C63 0.098(4) 0.199(6) 0.269(6) -0.106(5) -0.010(4) -0.011(4)
C64 0.136(5) 0.232(6) 0.296(7) -0.142(6) 0.003(5) -0.006(5)
C65 0.073(4) 0.219(7) 0.248(7) -0.111(5) 0.028(4) -0.027(4)
C66 0.097(4) 0.195(5) 0.229(5) -0.088(4) -0.008(4) 0.017(4)

loop_
_atom_type_symbol
_atom_type_description
_atom_type_scat_dispersion_real
_atom_type_scat_dispersion_imag
_atom_type_scat_source
C C 0.0033 0.0016 'International Tables Vol C Tables 4.2.6.8 and 6.1.1.4'
H H 0.0000 0.0000 'International Tables Vol C Tables 4.2.6.8 and 6.1.1.4'
Li Li -0.0003 0.0001 'International Tables Vol C Tables 4.2.6.8 and 6.1.1.4'
N N 0.0061 0.0033 'International Tables Vol C Tables 4.2.6.8 and 6.1.1.4'
O O 0.0106 0.0060 'International Tables Vol C Tables 4.2.6.8 and 6.1.1.4'

loop_
_geom_angle_atom_site_label_1
_geom_angle_atom_site_label_2
_geom_angle_atom_site_label_3
_geom_angle
N3 Li1 N1 132.9(3)
N3 Li1 N2 149.2(3)
N1 Li1 N2 67.97(19)
N3 Li1 C1 153.7(3)
N1 Li1 C1 34.16(13)
N2 Li1 C1 34.42(12)
N3 Li1 C34 71.91(18)
N1 Li1 C34 127.8(3)
N2 Li1 C34 116.1(2)
C1 Li1 C34 134.2(2)
O1 Li2 N4 127.7(4)
O1 Li2 C39 154.5(4)
N4 Li2 C39 76.5(2)
O1 Li2 C40 134.3(3)
N4 Li2 C40 93.7(2)
C39 Li2 C40 33.74(12)
O1 Li2 C44 126.4(3)
N4 Li2 C44 93.8(2)
C39 Li2 C44 32.64(12)
C40 Li2 C44 57.01(17)
C1 N1 C8 124.6(3)
C1 N1 Li1 87.4(3)
C8 N1 Li1 146.0(3)
C1 N2 C20 124.8(3)
C1 N2 Li1 85.2(3)
C20 N2 Li1 149.3(3)
C32 N3 C39 114.6(2)
C32 N3 Li1 114.8(3)
C39 N3 Li1 129.8(2)
C32 N4 C51 122.4(3)
C32 N4 Li2 118.8(3)
C51 N4 Li2 118.0(3)
C63 O1 C66 106.2(3)
C63 O1 Li2 122.3(4)
C66 O1 Li2 131.4(4)
N1 C1 N2 117.4(3)
N1 C1 C2 122.9(3)
N2 C1 C2 119.5(3)
N1 C1 Li1 58.4(2)
N2 C1 Li1 60.4(2)
C2 C1 Li1 163.5(3)
C3 C2 C7 118.8(3)
C3 C2 C1 123.3(3)
C7 C2 C1 117.8(3)
C2 C3 C4 120.3(4)
C2 C3 H3A 119.8
C4 C3 H3A 119.8
C5 C4 C3 120.4(4)
C5 C4 H4A 119.8
C3 C4 H4A 119.8
C4 C5 C6 119.5(4)
C4 C5 H5A 120.2
C6 C5 H5A 120.2
C5 C6 C7 121.4(4)
C5 C6 H6A 119.3
C7 C6 H6A 119.3
C6 C7 C2 119.5(4)
C6 C7 H7A 120.2
C2 C7 H7A 120.2
C9 C8 N1 123.3(4)
C9 C8 C13 119.9(4)
N1 C8 C13 116.5(4)
C8 C9 C10 119.6(4)
C8 C9 C14 122.1(4)
C10 C9 C14 118.2(4)
C11 C10 C9 122.0(6)
C11 C10 H10A 119.0
C9 C10 H10A 119.0
C10 C11 C12 118.4(6)
C10 C11 H11A 120.8
C12 C11 H11A 120.8
C11 C12 C13 123.3(6)
C11 C12 H12A 118.4
C13 C12 H12A 118.4
C12 C13 C8 116.8(5)
C12 C13 C17 122.3(5)
C8 C13 C17 120.9(5)
C9 C14 C16 111.7(3)
C9 C14 C15 113.5(3)
C16 C14 C15 110.7(3)
C9 C14 H14A 106.8
C16 C14 H14A 106.8
C15 C14 H14A 106.8
C14 C15 H15A 109.5
C14 C15 H15B 109.5
H15A C15 H15B 109.5
C14 C15 H15C 109.5
H15A C15 H15C 109.5
H15B C15 H15C 109.5
C14 C16 H16A 109.5
C14 C16 H16B 109.5
H16A C16 H16B 109.5
C14 C16 H16C 109.5
H16A C16 H16C 109.5
H16B C16 H16C 109.5
C19 C17 C18 111.9(4)
C19 C17 C13 112.1(5)
C18 C17 C13 113.2(5)
C19 C17 H17A 106.4
C18 C17 H17A 106.4
C13 C17 H17A 106.4
C17 C18 H18A 109.5
C17 C18 H18B 109.5
H18A C18 H18B 109.5
C17 C18 H18C 109.5
H18A C18 H18C 109.5
H18B C18 H18C 109.5
C17 C19 H19A 109.5
C17 C19 H19B 109.5
H19A C19 H19B 109.5
C17 C19 H19C 109.5
H19A C19 H19C 109.5
H19B C19 H19C 109.5
C25 C20 N2 120.7(3)
C25 C20 C21 118.9(4)
N2 C20 C21 120.1(4)
C22 C21 C20 117.5(4)
C22 C21 C26 120.1(4)
C20 C21 C26 122.2(4)
C23 C22 C21 122.6(5)
C23 C22 H22A 118.7
C21 C22 H22A 118.7
C22 C23 C24 119.8(5)
C22 C23 H23A 120.1
C24 C23 H23A 120.1
C23 C24 C25 120.0(5)
C23 C24 H24A 120.0
C25 C24 H24A 120.0
C24 C25 C20 121.1(4)
C24 C25 C29 118.1(4)
C20 C25 C29 120.8(3)
C21 C26 C27 113.0(4)
C21 C26 C28 110.3(4)
C27 C26 C28 110.7(3)
C21 C26 H26A 107.5
C27 C26 H26A 107.5
C28 C26 H26A 107.5
C26 C27 H27A 109.5
C26 C27 H27B 109.5
H27A C27 H27B 109.5
C26 C27 H27C 109.5
H27A C27 H27C 109.5
H27B C27 H27C 109.5
C26 C28 H28A 109.5
C26 C28 H28B 109.5
H28A C28 H28B 109.5
C26 C28 H28C 109.5
H28A C28 H28C 109.5
H28B C28 H28C 109.5
C25 C29 C31 112.4(3)
C25 C29 C30 112.6(3)
C31 C29 C30 110.3(4)
C25 C29 H29A 107.1
C31 C29 H29A 107.1
C30 C29 H29A 107.1
C29 C30 H30A 109.5
C29 C30 H30B 109.5
H30A C30 H30B 109.5
C29 C30 H30C 109.5
H30A C30 H30C 109.5
H30B C30 H30C 109.5
C29 C31 H31A 109.5
C29 C31 H31B 109.5
H31A C31 H31B 109.5
C29 C31 H31C 109.5
H31A C31 H31C 109.5
H31B C31 H31C 109.5
N4 C32 N3 123.4(3)
N4 C32 C33 123.5(3)
N3 C32 C33 113.1(3)
C34 C33 C38 118.4(3)
C34 C33 C32 119.1(3)
C38 C33 C32 122.4(3)
C35 C34 C33 121.5(4)
C35 C34 Li1 118.8(3)
C33 C34 Li1 77.9(2)
C35 C34 H34 119.2
C33 C34 H34 119.2
Li1 C34 H34 73.8
C36 C35 C34 119.7(4)
C36 C35 H35A 120.1
C34 C35 H35A 120.1
C37 C36 C35 120.0(4)
C37 C36 H36A 120.0
C35 C36 H36A 120.0
C36 C37 C38 121.2(4)
C36 C37 H37A 119.4
C38 C37 H37A 119.4
C33 C38 C37 119.1(4)
C33 C38 H38A 120.4
C37 C38 H38A 120.4
C40 C39 N3 121.4(3)
C40 C39 C44 119.7(3)
N3 C39 C44 119.0(3)
C40 C39 Li2 79.2(2)
N3 C39 Li2 106.2(2)
C44 C39 Li2 85.6(2)
C41 C40 C39 118.8(3)
C41 C40 C45 121.4(3)
C39 C40 C45 119.8(3)
C41 C40 Li2 91.6(2)
C39 C40 Li2 67.1(2)
C45 C40 Li2 112.4(3)
C42 C41 C40 121.1(4)
C42 C41 H41A 119.4
C40 C41 H41A 119.4
C41 C42 C43 120.2(4)
C41 C42 H42A 119.9
C43 C42 H42A 119.9
C42 C43 C44 121.9(4)
C42 C43 H43A 119.0
C44 C43 H43A 119.0
C43 C44 C39 118.3(3)
C43 C44 C48 120.6(3)
C39 C44 C48 121.0(3)
C43 C44 Li2 91.9(3)
C39 C44 Li2 61.8(2)
C48 C44 Li2 118.0(3)
C40 C45 C46 109.8(3)
C40 C45 C47 113.8(3)
C46 C45 C47 108.9(3)
C40 C45 H45A 108.0
C46 C45 H45A 108.0
C47 C45 H45A 108.0
C45 C46 H46A 109.5
C45 C46 H46B 109.5
H46A C46 H46B 109.5
C45 C46 H46C 109.5
H46A C46 H46C 109.5
H46B C46 H46C 109.5
C45 C47 H47A 109.5
C45 C47 H47B 109.5
H47A C47 H47B 109.5
C45 C47 H47C 109.5
H47A C47 H47C 109.5
H47B C47 H47C 109.5
C44 C48 C50 115.3(3)
C44 C48 C49 109.9(3)
C50 C48 C49 110.2(3)
C44 C48 H48A 107.0
C50 C48 H48A 107.0
C49 C48 H48A 107.0
C48 C49 H49A 109.5
C48 C49 H49B 109.5
H49A C49 H49B 109.5
C48 C49 H49C 109.5
H49A C49 H49C 109.5
H49B C49 H49C 109.5
C48 C50 H50A 109.5
C48 C50 H50B 109.5
H50A C50 H50B 109.5
C48 C50 H50C 109.5
H50A C50 H50C 109.5
H50B C50 H50C 109.5
C56 C51 C52 119.5(3)
C56 C51 N4 122.1(3)
C52 C51 N4 117.8(3)
C53 C52 C51 118.3(4)
C53 C52 C57 119.8(4)
C51 C52 C57 121.9(4)
C54 C53 C52 122.7(4)
C54 C53 H53A 118.6
C52 C53 H53A 118.6
C53 C54 C55 118.5(4)
C53 C54 H54A 120.7
C55 C54 H54A 120.7
C54 C55 C56 121.8(4)
C54 C55 H55A 119.1
C56 C55 H55A 119.1
C51 C56 C55 119.0(4)
C51 C56 C60 122.2(3)
C55 C56 C60 118.8(4)
C58 C57 C52 114.5(4)
C58 C57 C59 110.9(4)
C52 C57 C59 107.4(3)
C58 C57 H57A 107.9
C52 C57 H57A 107.9
C59 C57 H57A 107.9
C57 C58 H58A 109.5
C57 C58 H58B 109.5
H58A C58 H58B 109.5
C57 C58 H58C 109.5
H58A C58 H58C 109.5
H58B C58 H58C 109.5
C57 C59 H59A 109.5
C57 C59 H59B 109.5
H59A C59 H59B 109.5
C57 C59 H59C 109.5
H59A C59 H59C 109.5
H59B C59 H59C 109.5
C56 C60 C61 111.7(3)
C56 C60 C62 112.8(3)
C61 C60 C62 110.4(3)
C56 C60 H60A 107.2
C61 C60 H60A 107.2
C62 C60 H60A 107.2
C60 C61 H61A 109.5
C60 C61 H61B 109.5
H61A C61 H61B 109.5
C60 C61 H61C 109.5
H61A C61 H61C 109.5
H61B C61 H61C 109.5
C60 C62 H62A 109.5
C60 C62 H62B 109.5
H62A C62 H62B 109.5
C60 C62 H62C 109.5
H62A C62 H62C 109.5
H62B C62 H62C 109.5
C64 C63 O1 111.2(5)
C64 C63 H63A 109.4
O1 C63 H63A 109.4
C64 C63 H63B 109.4
O1 C63 H63B 109.4
H63A C63 H63B 108.0
C63 C64 C65 110.8(6)
C63 C64 H64A 109.5
C65 C64 H64A 109.5
C63 C64 H64B 109.5
C65 C64 H64B 109.5
H64A C64 H64B 108.1
C64 C65 C66 103.4(4)
C64 C65 H65A 111.1
C66 C65 H65A 111.1
C64 C65 H65B 111.1
C66 C65 H65B 111.1
H65A C65 H65B 109.0
O1 C66 C65 108.1(4)
O1 C66 H66A 110.1
C65 C66 H66A 110.1
O1 C66 H66B 110.1
C65 C66 H66B 110.1
H66A C66 H66B 108.4

loop_
_geom_bond_atom_site_label_1
_geom_bond_atom_site_label_2
_geom_bond_distance
Li1 N3 2.002(5)
Li1 N1 2.007(6)
Li1 N2 2.054(6)
Li1 C1 2.354(6)
Li1 C34 2.775(6)
Li2 O1 1.843(6)
Li2 N4 1.938(6)
Li2 C39 2.332(6)
Li2 C40 2.487(7)
Li2 C44 2.639(7)
N1 C1 1.323(4)
N1 C8 1.413(4)
N2 C1 1.335(4)
N2 C20 1.410(4)
N3 C32 1.331(3)
N3 C39 1.426(3)
N4 C32 1.324(3)
N4 C51 1.431(4)
O1 C63 1.386(5)
O1 C66 1.401(5)
C1 C2 1.523(4)
C2 C3 1.381(4)
C2 C7 1.388(4)
C3 C4 1.390(4)
C3 H3A 0.9300
C4 C5 1.359(5)
C4 H4A 0.9300
C5 C6 1.361(5)
C5 H5A 0.9300
C6 C7 1.383(4)
C6 H6A 0.9300
C7 H7A 0.9300
C8 C9 1.388(5)
C8 C13 1.418(5)
C9 C10 1.390(5)
C9 C14 1.505(5)
C10 C11 1.346(6)
C10 H10A 0.9300
C11 C12 1.378(6)
C11 H11A 0.9300
C12 C13 1.394(6)
C12 H12A 0.9300
C13 C17 1.530(6)
C14 C16 1.543(4)
C14 C15 1.558(4)
C14 H14A 0.9800
C15 H15A 0.9600
C15 H15B 0.9600
C15 H15C 0.9600
C16 H16A 0.9600
C16 H16B 0.9600
C16 H16C 0.9600
C17 C19 1.471(5)
C17 C18 1.513(5)
C17 H17A 0.9800
C18 H18A 0.9600
C18 H18B 0.9600
C18 H18C 0.9600
C19 H19A 0.9600
C19 H19B 0.9600
C19 H19C 0.9600
C20 C25 1.388(4)
C20 C21 1.433(5)
C21 C22 1.382(5)
C21 C26 1.517(5)
C22 C23 1.364(6)
C22 H22A 0.9300
C23 C24 1.375(6)
C23 H23A 0.9300
C24 C25 1.379(5)
C24 H24A 0.9300
C25 C29 1.498(5)
C26 C27 1.528(4)
C26 C28 1.536(5)
C26 H26A 0.9800
C27 H27A 0.9600
C27 H27B 0.9600
C27 H27C 0.9600
C28 H28A 0.9600
C28 H28B 0.9600
C28 H28C 0.9600
C29 C31 1.519(5)
C29 C30 1.532(4)
C29 H29A 0.9800
C30 H30A 0.9600
C30 H30B 0.9600
C30 H30C 0.9600
C31 H31A 0.9600
C31 H31B 0.9600
C31 H31C 0.9600
C32 C33 1.488(4)
C33 C34 1.378(4)
C33 C38 1.389(4)
C34 C35 1.376(4)
C34 H34 0.9300
C35 C36 1.361(5)
C35 H35A 0.9300
C36 C37 1.356(5)
C36 H36A 0.9300
C37 C38 1.391(4)
C37 H37A 0.9300
C38 H38A 0.9300
C39 C40 1.406(4)
C39 C44 1.427(4)
C40 C41 1.405(4)
C40 C45 1.509(4)
C41 C42 1.361(5)
C41 H41A 0.9300
C42 C43 1.373(4)
C42 H42A 0.9300
C43 C44 1.382(4)
C43 H43A 0.9300
C44 C48 1.499(4)
C45 C46 1.525(4)
C45 C47 1.538(4)
C45 H45A 0.9800
C46 H46A 0.9600
C46 H46B 0.9600
C46 H46C 0.9600
C47 H47A 0.9600
C47 H47B 0.9600
C47 H47C 0.9600
C48 C50 1.525(4)
C48 C49 1.528(4)
C48 H48A 0.9800
C49 H49A 0.9600
C49 H49B 0.9600
C49 H49C 0.9600
C50 H50A 0.9600
C50 H50B 0.9600
C50 H50C 0.9600
C51 C56 1.393(4)
C51 C52 1.418(4)
C52 C53 1.381(5)
C52 C57 1.545(5)
C53 C54 1.366(5)
C53 H53A 0.9300
C54 C55 1.372(5)
C54 H54A 0.9300
C55 C56 1.394(4)
C55 H55A 0.9300
C56 C60 1.509(4)
C57 C58 1.509(5)
C57 C59 1.557(5)
C57 H57A 0.9800
C58 H58A 0.9600
C58 H58B 0.9600
C58 H58C 0.9600
C59 H59A 0.9600
C59 H59B 0.9600
C59 H59C 0.9600
C60 C61 1.528(4)
C60 C62 1.531(4)
C60 H60A 0.9800
C61 H61A 0.9600
C61 H61B 0.9600
C61 H61C 0.9600
C62 H62A 0.9600
C62 H62B 0.9600
C62 H62C 0.9600
C63 C64 1.326(6)
C63 H63A 0.9700
C63 H63B 0.9700
C64 C65 1.406(6)
C64 H64A 0.9700
C64 H64B 0.9700
C65 C66 1.476(5)
C65 H65A 0.9700
C65 H65B 0.9700
C66 H66A 0.9700
C66 H66B 0.9700

loop_
_platon_squeeze_void_nr
_platon_squeeze_void_average_x
_platon_squeeze_void_average_y
_platon_squeeze_void_average_z
_platon_squeeze_void_volume
_platon_squeeze_void_count_electrons
_platon_squeeze_void_content
1 -0.021 0.000 0.000 511 65 ' '
2 -0.010 0.500 0.500 511 65 ' '
3 0.475 0.569 0.175 44 1 ' '
4 0.475 -0.069 0.675 44 1 ' '
5 0.525 0.069 0.325 44 1 ' '
6 0.525 0.431 0.825 44 1 ' '
